data_7208170
loop_
_publ_author_name
'Alhalaweh, Amjad'
'George, Sumod'
'Basavoju, Srinivas'
'Childs, Scott L.'
'Rizvi, Syed A. A.'
'Velaga, Sitaram P.'

_publ_section_title
;
 Pharmaceutical cocrystals of nitrofurantoin: screening, characterization
 and crystal structure analysis
;
_journal_issue 15
_journal_name_full CrystEngComm
_journal_page_first 5078
_journal_paper_doi 10.1039/c2ce06602e
_journal_volume 14
_journal_year 2012
_chemical_formula_sum 'C24 H22 N4 O11'
_chemical_formula_weight 542.46
_chemical_name_systematic
;
?
;
_space_group_IT_number 14
_symmetry_cell_setting monoclinic
_symmetry_space_group_name_Hall '-P 2ybc'
_symmetry_space_group_name_H-M 'P 1 21/c 1'
_atom_sites_solution_hydrogens geom
_atom_sites_solution_primary direct
_atom_sites_solution_secondary difmap
_audit_creation_method SHELXL-97
_cell_angle_alpha 90.00
_cell_angle_beta 91.789(8)
_cell_angle_gamma 90.00
_cell_formula_units_Z 4
_cell_length_a 7.2120(6)
_cell_length_b 27.7094(17)
_cell_length_c 12.0909(9)
_cell_measurement_reflns_used 587
_cell_measurement_temperature 173(2)
_cell_measurement_theta_max 60.25
_cell_measurement_theta_min 6.03
_cell_volume 2415.1(3)
_computing_cell_refinement 'Bruker SMART'
_computing_data_collection 'Bruker SMART'
_computing_data_reduction 'Bruker SAINT'
_computing_molecular_graphics 'Bruker SHELXTL'
_computing_publication_material 'Bruker SHELXTL'
_computing_structure_refinement 'SHELXL-97 (Sheldrick, 1997)'
_computing_structure_solution 'SHELXS-97 (Sheldrick, 1990)'
_diffrn_ambient_temperature 173(2)
_diffrn_measured_fraction_theta_full 0.874
_diffrn_measured_fraction_theta_max 0.874
_diffrn_measurement_device_type 'CCD area detector'
_diffrn_measurement_method 'phi and omega scans'
_diffrn_radiation_monochromator graphite
_diffrn_radiation_source 'fine-focus sealed tube'
_diffrn_radiation_type CuK\a
_diffrn_radiation_wavelength 1.54178
_diffrn_reflns_av_R_equivalents 0.0354
_diffrn_reflns_av_sigmaI/netI 0.0396
_diffrn_reflns_limit_h_max 6
_diffrn_reflns_limit_h_min -8
_diffrn_reflns_limit_k_max 31
_diffrn_reflns_limit_k_min -32
_diffrn_reflns_limit_l_max 14
_diffrn_reflns_limit_l_min -13
_diffrn_reflns_number 8674
_diffrn_reflns_theta_full 65.07
_diffrn_reflns_theta_max 65.07
_diffrn_reflns_theta_min 6.03
_exptl_absorpt_coefficient_mu 1.028
_exptl_absorpt_correction_T_max 0.9504
_exptl_absorpt_correction_T_min 0.6720
_exptl_absorpt_correction_type multi-scan
_exptl_absorpt_process_details sadabs
_exptl_crystal_colour colourless
_exptl_crystal_density_diffrn 1.492
_exptl_crystal_density_method 'not measured'
_exptl_crystal_description needle
_exptl_crystal_F_000 1128
_exptl_crystal_size_max 0.42
_exptl_crystal_size_mid 0.06
_exptl_crystal_size_min 0.05
_refine_diff_density_max 0.590
_refine_diff_density_min -0.345
_refine_diff_density_rms 0.099
_refine_ls_extinction_method none
_refine_ls_goodness_of_fit_ref 1.016
_refine_ls_hydrogen_treatment constr
_refine_ls_matrix_type full
_refine_ls_number_parameters 354
_refine_ls_number_reflns 3613
_refine_ls_number_restraints 0
_refine_ls_restrained_S_all 1.016
_refine_ls_R_factor_all 0.1111
_refine_ls_R_factor_gt 0.0891
_refine_ls_shift/su_max 0.000
_refine_ls_shift/su_mean 0.000
_refine_ls_structure_factor_coef Fsqd
_refine_ls_weighting_details 'calc w=1/[\s^2^(Fo^2^)+(0.1080P)^2^+5.9000P] where P=(Fo^2^+2Fc^2^)/3'
_refine_ls_weighting_scheme calc
_refine_ls_wR_factor_gt 0.2177
_refine_ls_wR_factor_ref 0.2326
_reflns_number_gt 2613
_reflns_number_total 3613
_reflns_threshold_expression >2sigma(I)
_cod_data_source_file c2ce06602e.txt
_cod_data_source_block NTF_vanillin
_cod_depositor_comments
;
The following automatic conversions were performed:

'_symmetry_cell_setting' value 'Monoclinic' changed to 'monoclinic'
according to /home/saulius/struct/CIF-dictionaries/cif_core.dic
dictionary named 'cif_core.dic' version 2.4.1 from 2010-06-29.

Automatic conversion script
Id: cif_fix_values 1891 2012-01-12 08:04:46Z andrius 
;
_cod_original_sg_symbol_H-M P2(1)/c
_cod_database_code 7208170

loop_
_symmetry_equiv_pos_as_xyz
'x, y, z'
'-x, y+1/2, -z+1/2'
'-x, -y, -z'
'x, -y-1/2, z-1/2'

loop_
_atom_site_label
_atom_site_type_symbol
_atom_site_fract_x
_atom_site_fract_y
_atom_site_fract_z
_atom_site_U_iso_or_equiv
_atom_site_adp_type
_atom_site_occupancy
_atom_site_symmetry_multiplicity
_atom_site_calc_flag
_atom_site_refinement_flags
C1 C 0.4140(8) 0.46148(16) 0.5843(4) 0.0427(12) Uani 1 1 d .
H1A H 0.2981 0.4783 0.5611 0.051 Uiso 1 1 calc R
H1B H 0.4990 0.4607 0.5217 0.051 Uiso 1 1 calc R
C2 C 0.5038(7) 0.48481(16) 0.6847(4) 0.0409(12) Uani 1 1 d .
C3 C 0.4451(7) 0.40544(15) 0.7296(4) 0.0394(11) Uani 1 1 d .
C4 C 0.2518(7) 0.38348(16) 0.4667(4) 0.0399(11) Uani 1 1 d .
H4A H 0.2637 0.4148 0.4356 0.048 Uiso 1 1 calc R
C5 C 0.1772(7) 0.34435(17) 0.4013(4) 0.0411(12) Uani 1 1 d .
C6 C 0.1492(8) 0.29647(18) 0.4218(5) 0.0512(14) Uani 1 1 d .
H6A H 0.1731 0.2797 0.4894 0.061 Uiso 1 1 calc R
C7 C 0.0772(8) 0.27706(19) 0.3212(6) 0.0591(16) Uani 1 1 d .
H7A H 0.0442 0.2444 0.3072 0.071 Uiso 1 1 calc R
C8 C 0.0648(8) 0.31337(19) 0.2502(5) 0.0508(14) Uani 1 1 d .
C9 C -0.0261(7) 0.47552(16) 0.6884(4) 0.0394(11) Uani 1 1 d .
C10 C -0.0073(7) 0.43754(16) 0.7660(4) 0.0399(11) Uani 1 1 d .
C11 C 0.0804(7) 0.44549(17) 0.8659(4) 0.0417(12) Uani 1 1 d .
H11A H 0.0928 0.4198 0.9177 0.050 Uiso 1 1 calc R
C12 C 0.1530(7) 0.49144(17) 0.8930(4) 0.0426(12) Uani 1 1 d .
C13 C 0.1311(7) 0.52865(17) 0.8165(4) 0.0455(13) Uani 1 1 d .
H13A H 0.1780 0.5599 0.8341 0.055 Uiso 1 1 calc R
C14 C 0.0430(8) 0.52091(16) 0.7161(4) 0.0456(13) Uani 1 1 d .
H14A H 0.0291 0.5468 0.6650 0.055 Uiso 1 1 calc R
C15 C -0.0728(9) 0.35520(18) 0.8047(5) 0.0607(17) Uani 1 1 d .
H15A H -0.1323 0.3269 0.7705 0.091 Uiso 1 1 calc R
H15B H -0.1357 0.3635 0.8729 0.091 Uiso 1 1 calc R
H15C H 0.0579 0.3480 0.8222 0.091 Uiso 1 1 calc R
C16 C 0.2517(7) 0.49910(18) 0.9972(4) 0.0453(13) Uani 1 1 d .
H16A H 0.2591 0.4729 1.0478 0.054 Uiso 1 1 calc R
C17 C 0.5009(7) 0.25346(16) 0.2542(4) 0.0409(12) Uani 1 1 d .
C18 C 0.5580(7) 0.23828(16) 0.3583(4) 0.0431(12) Uani 1 1 d .
H18A H 0.5453 0.2053 0.3781 0.052 Uiso 1 1 calc R
C19 C 0.6334(7) 0.27051(17) 0.4340(4) 0.0437(12) Uani 1 1 d .
H19A H 0.6714 0.2596 0.5057 0.052 Uiso 1 1 calc R
C20 C 0.6543(7) 0.31867(17) 0.4062(4) 0.0406(11) Uani 1 1 d .
C21 C 0.5977(7) 0.33481(16) 0.3003(4) 0.0414(12) Uani 1 1 d .
H21A H 0.6129 0.3678 0.2810 0.050 Uiso 1 1 calc R
C22 C 0.5211(7) 0.30349(16) 0.2251(4) 0.0403(12) Uani 1 1 d .
C23 C 0.4843(10) 0.36354(18) 0.0860(5) 0.0579(16) Uani 1 1 d .
H23A H 0.4335 0.3677 0.0105 0.087 Uiso 1 1 calc R
H23B H 0.6173 0.3709 0.0878 0.087 Uiso 1 1 calc R
H23C H 0.4208 0.3854 0.1360 0.087 Uiso 1 1 calc R
C24 C 0.7315(7) 0.35156(18) 0.4887(4) 0.0457(13) Uani 1 1 d .
H24A H 0.7659 0.3383 0.5588 0.055 Uiso 1 1 calc R
N1 N 0.3763(6) 0.41279(13) 0.6254(3) 0.0406(10) Uani 1 1 d .
N2 N 0.5204(6) 0.44915(13) 0.7647(3) 0.0409(10) Uani 1 1 d .
H2A H 0.5729 0.4537 0.8305 0.049 Uiso 1 1 calc R
N3 N 0.3016(6) 0.37550(13) 0.5669(3) 0.0391(10) Uani 1 1 d .
N4 N 0.0065(7) 0.3160(2) 0.1354(5) 0.0695(17) Uani 1 1 d .
O1 O 0.5538(5) 0.52604(11) 0.6957(3) 0.0489(9) Uani 1 1 d .
O2 O 0.4423(5) 0.36835(11) 0.7828(3) 0.0484(9) Uani 1 1 d .
O3 O 0.1242(5) 0.35543(12) 0.2949(3) 0.0465(9) Uani 1 1 d .
O4 O -0.0444(7) 0.2772(2) 0.0947(5) 0.0964(19) Uani 1 1 d .
O5 O 0.0090(8) 0.3549(2) 0.0885(4) 0.0896(17) Uani 1 1 d .
O6 O -0.1094(6) 0.46881(11) 0.5888(3) 0.0491(10) Uani 1 1 d .
H6 H -0.1398 0.4397 0.5817 0.074 Uiso 1 1 calc R
O7 O -0.0848(5) 0.39486(11) 0.7299(3) 0.0467(9) Uani 1 1 d .
O8 O 0.3260(5) 0.53686(13) 1.0246(3) 0.0524(10) Uani 1 1 d .
O9 O 0.4216(6) 0.22453(11) 0.1774(3) 0.0502(10) Uani 1 1 d .
H9 H 0.4094 0.1967 0.2038 0.075 Uiso 1 1 calc R
O10 O 0.4568(5) 0.31439(11) 0.1209(3) 0.0489(9) Uani 1 1 d .
O11 O 0.7563(6) 0.39463(12) 0.4763(3) 0.0532(10) Uani 1 1 d .

loop_
_atom_site_aniso_label
_atom_site_aniso_U_11
_atom_site_aniso_U_22
_atom_site_aniso_U_33
_atom_site_aniso_U_23
_atom_site_aniso_U_13
_atom_site_aniso_U_12
C1 0.064(4) 0.031(2) 0.033(3) 0.0042(18) -0.004(2) -0.002(2)
C2 0.050(3) 0.035(3) 0.038(3) -0.0023(19) 0.003(2) 0.002(2)
C3 0.055(3) 0.029(2) 0.034(3) -0.0030(18) 0.000(2) 0.0045(19)
C4 0.055(3) 0.030(2) 0.034(3) 0.0015(18) -0.003(2) 0.0000(19)
C5 0.046(3) 0.039(2) 0.038(3) -0.0017(19) -0.001(2) 0.003(2)
C6 0.056(4) 0.037(3) 0.061(4) -0.003(2) 0.006(3) -0.003(2)
C7 0.056(4) 0.035(3) 0.087(5) -0.020(3) 0.004(3) -0.006(2)
C8 0.051(4) 0.049(3) 0.051(3) -0.020(2) -0.002(3) 0.005(2)
C9 0.051(3) 0.032(2) 0.035(3) -0.0048(18) 0.000(2) 0.0015(19)
C10 0.047(3) 0.031(2) 0.042(3) -0.0010(18) 0.000(2) 0.0009(19)
C11 0.052(3) 0.037(2) 0.036(3) 0.0023(19) -0.001(2) 0.004(2)
C12 0.045(3) 0.040(2) 0.043(3) -0.006(2) 0.001(2) 0.005(2)
C13 0.054(3) 0.032(2) 0.050(3) -0.008(2) -0.006(3) 0.002(2)
C14 0.064(4) 0.031(2) 0.042(3) -0.0003(19) -0.004(3) 0.001(2)
C15 0.082(4) 0.031(3) 0.068(4) 0.008(2) -0.019(3) -0.006(2)
C16 0.057(4) 0.039(3) 0.040(3) -0.004(2) 0.000(3) 0.004(2)
C17 0.052(3) 0.033(2) 0.038(3) -0.0046(19) 0.003(2) 0.001(2)
C18 0.056(3) 0.031(2) 0.041(3) -0.0005(19) 0.002(2) 0.003(2)
C19 0.051(3) 0.041(3) 0.039(3) 0.003(2) 0.000(2) 0.008(2)
C20 0.042(3) 0.044(3) 0.035(3) -0.0047(19) 0.001(2) 0.002(2)
C21 0.055(3) 0.030(2) 0.039(3) -0.0020(18) 0.003(2) 0.000(2)
C22 0.050(3) 0.034(2) 0.038(3) 0.0025(19) -0.001(2) 0.0012(19)
C23 0.098(5) 0.039(3) 0.036(3) 0.005(2) -0.010(3) -0.002(3)
C24 0.053(3) 0.045(3) 0.039(3) -0.002(2) -0.005(2) 0.002(2)
N1 0.061(3) 0.0263(18) 0.034(2) 0.0007(15) -0.004(2) -0.0018(16)
N2 0.059(3) 0.0307(19) 0.033(2) -0.0045(15) -0.0060(19) -0.0014(17)
N3 0.052(3) 0.0289(18) 0.036(2) -0.0040(15) -0.0026(19) -0.0001(16)
N4 0.057(3) 0.088(4) 0.063(4) -0.043(3) -0.015(3) 0.011(3)
O1 0.070(3) 0.0273(17) 0.049(2) -0.0030(14) -0.0021(18) -0.0056(15)
O2 0.076(3) 0.0308(17) 0.0379(19) 0.0029(14) -0.0056(17) 0.0005(15)
O3 0.059(2) 0.0390(18) 0.041(2) -0.0085(14) -0.0090(17) 0.0023(15)
O4 0.074(3) 0.112(4) 0.101(4) -0.071(3) -0.022(3) 0.007(3)
O5 0.120(5) 0.090(4) 0.057(3) -0.016(3) -0.027(3) 0.030(3)
O6 0.078(3) 0.0327(17) 0.036(2) 0.0004(13) -0.0100(18) -0.0052(16)
O7 0.068(3) 0.0271(16) 0.044(2) -0.0006(13) -0.0044(18) -0.0056(14)
O8 0.062(3) 0.049(2) 0.045(2) -0.0085(16) -0.0070(19) -0.0010(17)
O9 0.079(3) 0.0306(16) 0.041(2) -0.0015(14) -0.0034(18) -0.0064(16)
O10 0.078(3) 0.0324(17) 0.0357(19) 0.0012(13) -0.0060(18) -0.0028(15)
O11 0.077(3) 0.039(2) 0.043(2) -0.0044(15) -0.0088(19) -0.0048(16)

loop_
_atom_type_symbol
_atom_type_description
_atom_type_scat_dispersion_real
_atom_type_scat_dispersion_imag
_atom_type_scat_source
C C 0.0181 0.0091 'International Tables Vol C Tables 4.2.6.8 and 6.1.1.4'
H H 0.0000 0.0000 'International Tables Vol C Tables 4.2.6.8 and 6.1.1.4'
N N 0.0311 0.0180 'International Tables Vol C Tables 4.2.6.8 and 6.1.1.4'
O O 0.0492 0.0322 'International Tables Vol C Tables 4.2.6.8 and 6.1.1.4'

loop_
_geom_angle_atom_site_label_1
_geom_angle_atom_site_label_2
_geom_angle_atom_site_label_3
_geom_angle
N1 C1 C2 101.6(4)
N1 C1 H1A 111.4
C2 C1 H1A 111.4
N1 C1 H1B 111.4
C2 C1 H1B 111.4
H1A C1 H1B 109.3
O1 C2 N2 125.5(4)
O1 C2 C1 128.1(4)
N2 C2 C1 106.4(4)
O2 C3 N1 127.5(4)
O2 C3 N2 126.2(4)
N1 C3 N2 106.3(4)
N3 C4 C5 118.9(4)
N3 C4 H4A 120.6
C5 C4 H4A 120.6
O3 C5 C6 110.6(4)
O3 C5 C4 115.9(4)
C6 C5 C4 133.5(5)
C5 C6 C7 105.4(5)
C5 C6 H6A 127.3
C7 C6 H6A 127.3
C8 C7 C6 106.5(5)
C8 C7 H7A 126.7
C6 C7 H7A 126.7
C7 C8 O3 112.5(5)
C7 C8 N4 132.5(5)
O3 C8 N4 114.9(5)
O6 C9 C14 119.3(4)
O6 C9 C10 121.6(4)
C14 C9 C10 119.1(4)
C11 C10 O7 126.5(4)
C11 C10 C9 120.0(4)
O7 C10 C9 113.6(4)
C10 C11 C12 120.7(4)
C10 C11 H11A 119.7
C12 C11 H11A 119.7
C13 C12 C11 118.7(5)
C13 C12 C16 120.9(4)
C11 C12 C16 120.3(4)
C14 C13 C12 120.9(4)
C14 C13 H13A 119.6
C12 C13 H13A 119.6
C13 C14 C9 120.6(5)
C13 C14 H14A 119.7
C9 C14 H14A 119.7
O7 C15 H15A 109.5
O7 C15 H15B 109.5
H15A C15 H15B 109.5
O7 C15 H15C 109.5
H15A C15 H15C 109.5
H15B C15 H15C 109.5
O8 C16 C12 124.4(5)
O8 C16 H16A 117.8
C12 C16 H16A 117.8
O9 C17 C18 124.0(4)
O9 C17 C22 116.8(4)
C18 C17 C22 119.2(4)
C17 C18 C19 120.6(4)
C17 C18 H18A 119.7
C19 C18 H18A 119.7
C18 C19 C20 120.4(5)
C18 C19 H19A 119.8
C20 C19 H19A 119.8
C19 C20 C21 119.8(4)
C19 C20 C24 118.7(5)
C21 C20 C24 121.4(4)
C22 C21 C20 120.4(4)
C22 C21 H21A 119.8
C20 C21 H21A 119.8
C21 C22 O10 126.5(4)
C21 C22 C17 119.5(4)
O10 C22 C17 113.9(4)
O10 C23 H23A 109.5
O10 C23 H23B 109.5
H23A C23 H23B 109.5
O10 C23 H23C 109.5
H23A C23 H23C 109.5
H23B C23 H23C 109.5
O11 C24 C20 125.9(5)
O11 C24 H24A 117.0
C20 C24 H24A 117.0
N3 N1 C3 119.9(4)
N3 N1 C1 126.9(4)
C3 N1 C1 112.8(4)
C2 N2 C3 112.6(4)
C2 N2 H2A 123.7
C3 N2 H2A 123.7
C4 N3 N1 117.4(4)
O5 N4 O4 126.4(6)
O5 N4 C8 119.1(5)
O4 N4 C8 114.4(7)
C8 O3 C5 105.0(4)
C9 O6 H6 109.5
C10 O7 C15 116.5(4)
C17 O9 H9 109.5
C22 O10 C23 115.7(4)

loop_
_geom_bond_atom_site_label_1
_geom_bond_atom_site_label_2
_geom_bond_distance
C1 N1 1.466(6)
C1 C2 1.504(7)
C1 H1A 0.9900
C1 H1B 0.9900
C2 O1 1.204(6)
C2 N2 1.385(6)
C3 O2 1.213(6)
C3 N1 1.355(6)
C3 N2 1.388(6)
C4 N3 1.273(6)
C4 C5 1.436(7)
C4 H4A 0.9500
C5 O3 1.365(6)
C5 C6 1.366(7)
C6 C7 1.415(9)
C6 H6A 0.9500
C7 C8 1.324(9)
C7 H7A 0.9500
C8 O3 1.349(6)
C8 N4 1.439(8)
C9 O6 1.341(6)
C9 C14 1.390(6)
C9 C10 1.414(7)
C10 C11 1.363(7)
C10 O7 1.373(6)
C11 C12 1.411(7)
C11 H11A 0.9500
C12 C13 1.391(7)
C12 C16 1.443(7)
C13 C14 1.369(7)
C13 H13A 0.9500
C14 H14A 0.9500
C15 O7 1.425(6)
C15 H15A 0.9800
C15 H15B 0.9800
C15 H15C 0.9800
C16 O8 1.217(6)
C16 H16A 0.9500
C17 O9 1.341(6)
C17 C18 1.378(7)
C17 C22 1.439(6)
C18 C19 1.379(7)
C18 H18A 0.9500
C19 C20 1.385(7)
C19 H19A 0.9500
C20 C21 1.405(7)
C20 C24 1.450(7)
C21 C22 1.361(7)
C21 H21A 0.9500
C22 O10 1.363(6)
C23 O10 1.441(6)
C23 H23A 0.9800
C23 H23B 0.9800
C23 H23C 0.9800
C24 O11 1.217(6)
C24 H24A 0.9500
N1 N3 1.354(5)
N2 H2A 0.8800
N4 O5 1.218(8)
N4 O4 1.235(7)
O6 H6 0.8400
O9 H9 0.8400

loop_
_geom_hbond_atom_site_label_D
_geom_hbond_atom_site_label_H
_geom_hbond_atom_site_label_A
_geom_hbond_distance_DH
_geom_hbond_distance_HA
_geom_hbond_distance_DA
_geom_hbond_angle_DHA
_geom_hbond_site_symmetry_A
N2 H2A O8 0.88 1.89 2.774(5) 177.1 3_667
O6 H6 O11 0.84 1.92 2.633(5) 142.0 1_455
O9 H9 O2 0.84 2.05 2.874(5) 166.3 4_565

loop_
_geom_torsion_atom_site_label_1
_geom_torsion_atom_site_label_2
_geom_torsion_atom_site_label_3
_geom_torsion_atom_site_label_4
_geom_torsion
N1 C1 C2 O1 -176.3(5)
N1 C1 C2 N2 4.1(5)
N3 C4 C5 O3 179.2(5)
N3 C4 C5 C6 -2.2(10)
O3 C5 C6 C7 0.9(7)
C4 C5 C6 C7 -177.7(6)
C5 C6 C7 C8 -0.8(7)
C6 C7 C8 O3 0.5(7)
C6 C7 C8 N4 178.3(6)
O6 C9 C10 C11 179.1(5)
C14 C9 C10 C11 -1.1(8)
O6 C9 C10 O7 -1.2(7)
C14 C9 C10 O7 178.6(5)
O7 C10 C11 C12 -179.5(5)
C9 C10 C11 C12 0.1(8)
C10 C11 C12 C13 0.9(8)
C10 C11 C12 C16 -177.7(5)
C11 C12 C13 C14 -0.8(8)
C16 C12 C13 C14 177.8(5)
C12 C13 C14 C9 -0.2(9)
O6 C9 C14 C13 -179.0(5)
C10 C9 C14 C13 1.1(8)
C13 C12 C16 O8 -2.2(9)
C11 C12 C16 O8 176.3(5)
O9 C17 C18 C19 -178.1(5)
C22 C17 C18 C19 0.1(8)
C17 C18 C19 C20 -0.5(8)
C18 C19 C20 C21 0.2(8)
C18 C19 C20 C24 179.0(5)
C19 C20 C21 C22 0.5(8)
C24 C20 C21 C22 -178.3(5)
C20 C21 C22 O10 178.5(5)
C20 C21 C22 C17 -0.9(8)
O9 C17 C22 C21 178.9(5)
C18 C17 C22 C21 0.6(8)
O9 C17 C22 O10 -0.6(7)
C18 C17 C22 O10 -178.9(5)
C19 C20 C24 O11 -179.4(5)
C21 C20 C24 O11 -0.6(9)
O2 C3 N1 N3 -3.5(9)
N2 C3 N1 N3 176.6(4)
O2 C3 N1 C1 -176.5(5)
N2 C3 N1 C1 3.6(6)
C2 C1 N1 N3 -177.2(5)
C2 C1 N1 C3 -4.8(6)
O1 C2 N2 C3 178.1(5)
C1 C2 N2 C3 -2.3(6)
O2 C3 N2 C2 179.4(5)
N1 C3 N2 C2 -0.7(6)
C5 C4 N3 N1 178.2(4)
C3 N1 N3 C4 -174.8(5)
C1 N1 N3 C4 -2.9(8)
C7 C8 N4 O5 -179.8(7)
O3 C8 N4 O5 -2.1(8)
C7 C8 N4 O4 1.0(10)
O3 C8 N4 O4 178.7(5)
C7 C8 O3 C5 0.0(6)
N4 C8 O3 C5 -178.2(5)
C6 C5 O3 C8 -0.5(6)
C4 C5 O3 C8 178.3(5)
C11 C10 O7 C15 0.4(8)
C9 C10 O7 C15 -179.3(5)
C21 C22 O10 C23 4.0(8)
C17 C22 O10 C23 -176.5(5)
